data_2206425
loop_
_publ_author_name
'Ying-Qian Xu'
'Bing Zhao'
'Li-Xin Yang'

_publ_section_title
;(1<i>S</i>,3a<i>R</i>,4<i>S</i>,6a<i>R</i>)-1-(4-Hydroxy-3-methoxyphenyl)-4-(4-hydroxy-3-methylphenyl)perhydrofuro[3,4-<i>c</i>]furan-3a,6a-diol
 hexahydrate
;
_journal_coeditor_code GH6022
_journal_issue 8
_journal_name_full 'Acta Crystallographica Section E'
_journal_page_first o2559
_journal_page_last o2560
_journal_paper_doi 10.1107/S1600536805022117
_journal_volume 61
_journal_year 2005
_chemical_formula_iupac 'C20 H22 O8, 6H2 O'
_chemical_formula_moiety 'C20 H22 O8, 6H2 O'
_chemical_formula_sum 'C20 H34 O14'
_chemical_formula_weight 498.47
_chemical_melting_point 464
_chemical_name_systematic
;
(1S,3aR,4S,6aR)-1-(4-Hydroxy-3-methoxyphenyl)-4-(4-hydroxy-3-
methylphenyl)perhydrofuro[3,4-c]furan-3a,6a-diol hexahydrate
;
_space_group_IT_number 18
_symmetry_cell_setting orthorhombic
_symmetry_space_group_name_Hall 'P 2 2ab'
_symmetry_space_group_name_H-M 'P 21 21 2'
_atom_sites_solution_hydrogens geom
_atom_sites_solution_primary direct
_atom_sites_solution_secondary difmap
_cell_angle_alpha 90
_cell_angle_beta 90
_cell_angle_gamma 90
_cell_formula_units_Z 2
_cell_length_a 19.060(3)
_cell_length_b 6.6887(11)
_cell_length_c 9.3752(16)
_cell_measurement_reflns_used 1916
_cell_measurement_temperature 293(2)
_cell_measurement_theta_max 22.12
_cell_measurement_theta_min 2.42
_cell_volume 1195.2(3)
_computing_cell_refinement 'SAINT (Bruker, 1997)'
_computing_data_collection 'SMART (Bruker, 1997)'
_computing_data_reduction SAINT
_computing_molecular_graphics 'SHELXTL (Bruker, 1997)'
_computing_publication_material SHELXTL
_computing_structure_refinement 'SHELXL97 (Sheldrick, 1997)'
_computing_structure_solution 'SHELXS97 (Sheldrick, 1997)'
_diffrn_ambient_temperature 293(2)
_diffrn_measured_fraction_theta_full 0.991
_diffrn_measured_fraction_theta_max 0.991
_diffrn_measurement_device_type 'Bruker SMART CCD area-detector'
_diffrn_measurement_method '\f and \w'
_diffrn_radiation_monochromator graphite
_diffrn_radiation_source 'fine-focus sealed tube'
_diffrn_radiation_type 'Mo K\a'
_diffrn_radiation_wavelength 0.71073
_diffrn_reflns_av_R_equivalents 0.0381
_diffrn_reflns_av_sigmaI/netI 0.0307
_diffrn_reflns_limit_h_max 25
_diffrn_reflns_limit_h_min -24
_diffrn_reflns_limit_k_max 8
_diffrn_reflns_limit_k_min -6
_diffrn_reflns_limit_l_max 12
_diffrn_reflns_limit_l_min -12
_diffrn_reflns_number 7991
_diffrn_reflns_theta_full 27.99
_diffrn_reflns_theta_max 27.99
_diffrn_reflns_theta_min 2.14
_diffrn_standards_decay_% 0
_diffrn_standards_interval_count 0
_diffrn_standards_interval_time 0
_diffrn_standards_number 0
_exptl_absorpt_coefficient_mu 0.117
_exptl_absorpt_correction_T_max 0.981
_exptl_absorpt_correction_T_min 0.972
_exptl_absorpt_correction_type multi-scan
_exptl_absorpt_process_details '(SADABS; Sheldrick, 1996)'
_exptl_crystal_colour colorless
_exptl_crystal_density_diffrn 1.385
_exptl_crystal_density_method 'not measured'
_exptl_crystal_description block
_exptl_crystal_F_000 532
_exptl_crystal_size_max 0.26
_exptl_crystal_size_mid 0.20
_exptl_crystal_size_min 0.16
_refine_diff_density_max 0.285
_refine_diff_density_min -0.167
_refine_ls_extinction_coef 0.005(4)
_refine_ls_extinction_expression Fc^*^=kFc[1+0.001xFc^2^\l^3^/sin(2\q)]^-1/4^
_refine_ls_extinction_method SHELXL97
_refine_ls_goodness_of_fit_ref 1.037
_refine_ls_hydrogen_treatment constr
_refine_ls_matrix_type full
_refine_ls_number_parameters 180
_refine_ls_number_reflns 1692
_refine_ls_number_restraints 26
_refine_ls_restrained_S_all 1.054
_refine_ls_R_factor_all 0.0618
_refine_ls_R_factor_gt 0.0428
_refine_ls_shift/su_max 0.000
_refine_ls_shift/su_mean 0.000
_refine_ls_structure_factor_coef Fsqd
_refine_ls_weighting_details 'w = 1/[\s^2^(Fo^2^)+(0.0873P)^2^] where P = (Fo^2^+2Fc^2^)/3'
_refine_ls_weighting_scheme calc
_refine_ls_wR_factor_gt 0.1182
_refine_ls_wR_factor_ref 0.1287
_reflns_number_gt 1270
_reflns_number_total 1692
_reflns_threshold_expression I>2\s(I)
_cod_data_source_file gh6022.cif
_cod_data_source_block I
_cod_depositor_comments
;
The following automatic conversions were performed:
'_symmetry_cell_setting' value 'Orthorhombic' changed to 'orthorhombic'
according to '/home/saulius/struct/CIF-dictionaries/cif_core.dic'
dictionary named 'cif_core.dic' version 2.4.1 from 2010-06-29.

Automatic conversion script
Id: cif_fix_enum 1527 2010-12-29 10:47:43Z saulius 

The following automatic conversions were performed:

'_symmetry_cell_setting' value 'Orthorhombic' changed to
'orthorhombic' according to
/home/saulius/struct/CIF-dictionaries/cif_core.dic dictionary named
'cif_core.dic' version 2.4.1 from 2010-06-29.

Automatic conversion script
Id: cif_fix_values 1715 2011-07-08 13:25:40Z adriana 
;
_cod_database_code 2206425
_cod_database_fobs_code 2206425

loop_
_symmetry_equiv_pos_as_xyz
'x, y, z'
'-x, -y, z'
'-x+1/2, y+1/2, -z'
'x+1/2, -y+1/2, -z'

loop_
_atom_site_label
_atom_site_fract_x
_atom_site_fract_y
_atom_site_fract_z
_atom_site_U_iso_or_equiv
_atom_site_adp_type
_atom_site_calc_flag
_atom_site_refinement_flags
_atom_site_occupancy
_atom_site_disorder_assembly
_atom_site_disorder_group
_atom_site_type_symbol
O1 0.57200(9) -0.0150(3) 0.54951(18) 0.0413(4) Uani d . 1 . . O
H1 0.5647 0.0973 0.5813 0.062 Uiso calc R 1 . . H
O2 0.53417(9) 0.2899(3) 0.3207(3) 0.0538(6) Uani d . 1 . . O
O3 0.80982(10) -0.1064(3) 0.1754(2) 0.0585(6) Uani d . 1 . . O
O4 0.86476(10) 0.1889(3) 0.3122(2) 0.0560(6) Uani d . 1 . . O
H4 0.8778 0.2825 0.3621 0.084 Uiso calc R 1 . . H
C1 0.53866(11) -0.0350(3) 0.4157(3) 0.0333(5) Uani d . 1 . . C
C2 0.56984(12) 0.1033(4) 0.3014(3) 0.0377(5) Uani d . 1 . . C
H2 0.5579 0.0501 0.2071 0.045 Uiso calc R 1 . . H
C3 0.46530(12) 0.2548(3) 0.3725(3) 0.0411(6) Uani d . 1 . . C
H3A 0.4310 0.2835 0.2989 0.049 Uiso calc R 1 . . H
H3B 0.4557 0.3398 0.4541 0.049 Uiso calc R 1 . . H
C4 0.64807(12) 0.1340(4) 0.3086(3) 0.0365(6) Uani d . 1 . . C
C5 0.69101(12) -0.0014(4) 0.2366(2) 0.0378(5) Uani d . 1 . . C
H5 0.6710 -0.1052 0.1846 0.045 Uiso calc R 1 . . H
C6 0.76321(12) 0.0182(4) 0.2422(3) 0.0387(6) Uani d . 1 . . C
C7 0.79302(12) 0.1769(4) 0.3159(3) 0.0399(6) Uani d . 1 . . C
C8 0.75083(14) 0.3090(4) 0.3883(3) 0.0453(6) Uani d . 1 . . C
H8 0.7708 0.4133 0.4399 0.054 Uiso calc R 1 . . H
C9 0.67844(14) 0.2873(4) 0.3848(3) 0.0432(6) Uani d . 1 . . C
H9 0.6502 0.3770 0.4343 0.052 Uiso calc R 1 . . H
C10 0.7839(2) -0.2778(5) 0.1071(5) 0.0812(12) Uani d . 1 . . C
H10A 0.7575 -0.3563 0.1740 0.122 Uiso calc R 1 . . H
H10B 0.8223 -0.3555 0.0711 0.122 Uiso calc R 1 . . H
H10C 0.7540 -0.2388 0.0295 0.122 Uiso calc R 1 . . H
O5 0.54786(11) 0.3290(4) 0.6988(3) 0.0674(7) Uani d . 1 . . O
H5A 0.5867 0.3902 0.7085 0.101 Uiso d R 1 . . H
H5B 0.5144 0.4113 0.6861 0.101 Uiso d PR 0.50 . . H
H5C 0.5395 0.2555 0.7708 0.101 Uiso d PR 0.50 . . H
O6 0.4024(3) 0.4278(11) 0.0544(6) 0.119(3) Uani d PU 0.638(10) A 1 O
O7 0.4125(7) 0.228(3) -0.0280(16) 0.161(6) Uiso d P 0.362(10) A 1 O
O8 0.4870(5) 0.8078(12) 0.9560(6) 0.159(3) Uani d PU 0.692(7) B 2 O
O9 0.4686(11) 0.553(3) 0.048(2) 0.117(8) Uani d PU 0.183(7) . 2 O
O10 0.5000 1.0000 0.900(3) 0.148(9) Uani d SPU 0.25 . 2 O

loop_
_atom_site_aniso_label
_atom_site_aniso_U_11
_atom_site_aniso_U_22
_atom_site_aniso_U_33
_atom_site_aniso_U_12
_atom_site_aniso_U_13
_atom_site_aniso_U_23
O1 0.0329(8) 0.0415(9) 0.0496(10) 0.0059(8) -0.0074(8) 0.0017(8)
O2 0.0320(9) 0.0332(9) 0.0962(16) 0.0041(7) 0.0069(9) 0.0187(10)
O3 0.0347(10) 0.0622(12) 0.0787(14) 0.0002(9) 0.0040(10) -0.0301(11)
O4 0.0291(9) 0.0608(12) 0.0781(15) -0.0083(8) -0.0033(9) -0.0216(12)
C1 0.0234(11) 0.0276(11) 0.0488(14) 0.0014(9) -0.0015(9) -0.0010(9)
C2 0.0280(11) 0.0385(12) 0.0465(13) 0.0015(10) -0.0003(10) 0.0029(11)
C3 0.0302(13) 0.0297(11) 0.0633(17) 0.0031(9) 0.0008(11) 0.0015(11)
C4 0.0276(11) 0.0368(12) 0.0451(14) -0.0028(10) 0.0002(10) 0.0032(11)
C5 0.0320(11) 0.0414(12) 0.0401(12) -0.0066(10) -0.0017(10) -0.0043(11)
C6 0.0337(11) 0.0407(12) 0.0417(13) -0.0010(10) 0.0027(10) -0.0044(11)
C7 0.0281(12) 0.0443(13) 0.0474(14) -0.0057(10) -0.0027(10) -0.0021(13)
C8 0.0406(14) 0.0386(12) 0.0568(17) -0.0078(11) -0.0015(12) -0.0088(12)
C9 0.0353(13) 0.0373(13) 0.0569(16) 0.0000(11) 0.0046(12) -0.0067(12)
C10 0.061(2) 0.072(2) 0.110(3) 0.0042(18) 0.006(2) -0.047(2)
O5 0.0514(12) 0.0721(15) 0.0788(15) -0.0088(11) -0.0032(11) -0.0153(13)
O6 0.104(4) 0.137(5) 0.118(4) -0.001(3) 0.001(3) 0.042(4)
O8 0.188(6) 0.175(6) 0.115(4) 0.028(5) -0.007(5) -0.022(5)
O9 0.134(11) 0.123(11) 0.095(9) 0.001(8) 0.015(7) -0.004(8)
O10 0.158(12) 0.139(12) 0.147(12) -0.026(9) 0.000 0.000

loop_
_atom_type_symbol
_atom_type_description
_atom_type_scat_dispersion_real
_atom_type_scat_dispersion_imag
_atom_type_scat_source
C C 0.0033 0.0000
; International Tables
Vol. C, Tables 4.2.6.8 and 6.1.1.4
;
H H 0.0000 0.0000
; International Tables
Vol. C, Tables 4.2.6.8 and 6.1.1.4
;
O O 0.0106 0.0000
; International Tables
Vol. C, Tables 4.2.6.8 and 6.1.1.4
;

loop_
_geom_angle_atom_site_label_1
_geom_angle_atom_site_label_2
_geom_angle_atom_site_label_3
_geom_angle_site_symmetry_1
_geom_angle_site_symmetry_3
_geom_angle
C1 O1 H1 . . 109.5
C3 O2 C2 . . 109.75(18)
C6 O3 C10 . . 118.5(2)
C7 O4 H4 . . 109.5
O1 C1 C3 . 2_655 110.4(2)
O1 C1 C2 . . 112.87(18)
C3 C1 C2 2_655 . 114.5(2)
O1 C1 C1 . 2_655 113.58(12)
C3 C1 C1 2_655 2_655 104.1(2)
C2 C1 C1 . 2_655 100.75(17)
O2 C2 C4 . . 110.2(2)
O2 C2 C1 . . 104.65(19)
C4 C2 C1 . . 115.7(2)
O2 C2 H2 . . 108.7
C4 C2 H2 . . 108.7
C1 C2 H2 . . 108.7
O2 C3 C1 . 2_655 107.21(19)
O2 C3 H3A . . 110.3
C1 C3 H3A 2_655 . 110.3
O2 C3 H3B . . 110.3
C1 C3 H3B 2_655 . 110.3
H3A C3 H3B . . 108.5
C9 C4 C5 . . 119.2(2)
C9 C4 C2 . . 122.7(2)
C5 C4 C2 . . 118.1(2)
C6 C5 C4 . . 120.3(2)
C6 C5 H5 . . 119.9
C4 C5 H5 . . 119.9
O3 C6 C5 . . 124.8(2)
O3 C6 C7 . . 115.3(2)
C5 C6 C7 . . 119.9(2)
O4 C7 C8 . . 124.0(2)
O4 C7 C6 . . 116.1(2)
C8 C7 C6 . . 119.9(2)
C7 C8 C9 . . 120.2(2)
C7 C8 H8 . . 119.9
C9 C8 H8 . . 119.9
C4 C9 C8 . . 120.6(2)
C4 C9 H9 . . 119.7
C8 C9 H9 . . 119.7
O3 C10 H10A . . 109.5
O3 C10 H10B . . 109.5
H10A C10 H10B . . 109.5
O3 C10 H10C . . 109.5
H10A C10 H10C . . 109.5
H10B C10 H10C . . 109.5
H5A O5 H5B . . 110.8
H5A O5 H5C . . 110.9
H5B O5 H5C . . 110.2
O8 O10 O8 2_675 . 137(2)

loop_
_geom_bond_atom_site_label_1
_geom_bond_atom_site_label_2
_geom_bond_site_symmetry_2
_geom_bond_distance
O1 C1 . 1.413(3)
O1 H1 . 0.8200
O2 C3 . 1.419(3)
O2 C2 . 1.433(3)
O3 C6 . 1.369(3)
O3 C10 . 1.403(4)
O4 C7 . 1.370(3)
O4 H4 . 0.8200
C1 C3 2_655 1.527(3)
C1 C2 . 1.535(3)
C1 C1 2_655 1.546(4)
C2 C4 . 1.507(3)
C2 H2 . 0.9800
C3 C1 2_655 1.526(3)
C3 H3A . 0.9700
C3 H3B . 0.9700
C4 C9 . 1.377(3)
C4 C5 . 1.395(3)
C5 C6 . 1.383(3)
C5 H5 . 0.9300
C6 C7 . 1.388(3)
C7 C8 . 1.374(4)
C8 C9 . 1.388(4)
C8 H8 . 0.9300
C9 H9 . 0.9300
C10 H10A . 0.9600
C10 H10B . 0.9600
C10 H10C . 0.9600
O5 H5A . 0.8500
O5 H5B . 0.8501
O5 H5C . 0.8501
O6 O7 . 1.556(17)
O8 O10 . 1.410(14)
O9 O9 2_665 1.39(4)
O10 O8 2_675 1.410(13)

loop_
_geom_hbond_atom_site_label_D
_geom_hbond_atom_site_label_H
_geom_hbond_atom_site_label_A
_geom_hbond_site_symmetry_A
_geom_hbond_distance_DH
_geom_hbond_distance_HA
_geom_hbond_distance_DA
_geom_hbond_angle_DHA
_geom_hbond_publ_flag
O5 H5C O10 1_545 0.85 2.23 3.041(19) 160 yes
O5 H5C O8 2_665 0.85 1.86 2.663(7) 158 yes
O5 H5B O5 2_665 0.85 2.11 2.925(5) 164 yes
O5 H5A O3 3_656 0.85 2.25 2.989(3) 145 yes
O5 H5A O4 3_656 0.85 2.21 2.929(3) 142 yes
O4 H4 O1 3_656 0.82 1.85 2.656(2) 166 yes
O1 H1 O5 . 0.82 1.93 2.732(3) 167 yes

loop_
_geom_torsion_atom_site_label_1
_geom_torsion_atom_site_label_2
_geom_torsion_atom_site_label_3
_geom_torsion_atom_site_label_4
_geom_torsion_site_symmetry_1
_geom_torsion_site_symmetry_4
_geom_torsion
C3 O2 C2 C4 . . -155.8(2)
C3 O2 C2 C1 . . -30.8(3)
O1 C1 C2 O2 . . -84.9(2)
C3 C1 C2 O2 2_655 . 147.7(2)
C1 C1 C2 O2 2_655 . 36.6(2)
O1 C1 C2 C4 . . 36.6(3)
C3 C1 C2 C4 2_655 . -90.8(3)
C1 C1 C2 C4 2_655 . 158.1(2)
C2 O2 C3 C1 . 2_655 11.2(3)
O2 C2 C4 C9 . . 27.3(3)
C1 C2 C4 C9 . . -91.1(3)
O2 C2 C4 C5 . . -153.7(2)
C1 C2 C4 C5 . . 87.8(3)
C9 C4 C5 C6 . . 0.2(4)
C2 C4 C5 C6 . . -178.8(2)
C10 O3 C6 C5 . . -6.3(4)
C10 O3 C6 C7 . . 175.7(3)
C4 C5 C6 O3 . . 180.0(2)
C4 C5 C6 C7 . . -2.1(4)
O3 C6 C7 O4 . . 0.2(3)
C5 C6 C7 O4 . . -178.0(2)
O3 C6 C7 C8 . . -179.0(2)
C5 C6 C7 C8 . . 2.9(4)
O4 C7 C8 C9 . . 179.1(3)
C6 C7 C8 C9 . . -1.7(4)
C5 C4 C9 C8 . . 1.0(4)
C2 C4 C9 C8 . . 179.9(3)
C7 C8 C9 C4 . . -0.2(4)
